data_4024162
loop_
_publ_author_name
'Hana Dvo\<r\'akov\'a'
'Jan Lang'
'Ji\<r\'i Vlach'
'Jan S\'ykora'
'Michal \<Cajan'
'Michal Himl'
'Michaela Pojarov\'a'
'Ivan Stibor'
'Pavel Lhot\'ak'

_publ_section_title
;
 Partially O-Alkylated Thiacalix[4]arenes: Synthesis, Molecular and
 Crystal Structures, Conformational Behavior
;
_journal_name_full 'Journal of Organic Chemistry'
_journal_page_first 7157
_journal_page_last 7166
_journal_paper_doi 10.1021/jo070927i
_journal_volume 72
_journal_year 2007
_chemical_formula_moiety 'C42 H52 O4 S4'
_chemical_formula_sum 'C42 H52 O4 S4'
_chemical_formula_weight 749.14
_space_group_IT_number 14
_symmetry_cell_setting monoclinic
_symmetry_space_group_name_Hall '-P 2ybc'
_symmetry_space_group_name_H-M 'P 1 21/c 1'
_atom_sites_solution_hydrogens geom
_atom_sites_solution_primary direct
_audit_creation_date 07-04-24
_audit_creation_method CRYSTALS_ver_12.82
_cell_angle_alpha 90
_cell_angle_beta 99.552(10)
_cell_angle_gamma 90
_cell_formula_units_Z 4
_cell_length_a 10.006(2)
_cell_length_b 20.624(2)
_cell_length_c 20.815(2)
_cell_measurement_reflns_used 12
_cell_measurement_temperature 293
_cell_measurement_theta_max 38
_cell_measurement_theta_min 17
_cell_volume 4236.1(10)
_computing_cell_refinement 'CAD4 Express, (Straver, 1992)'
_computing_data_collection 'CAD4 Express, (Straver, 1992)'
_computing_data_reduction 'RC93 (Watkin, Prout & Lilley, 1994)'
_computing_molecular_graphics 'CAMERON (Watkin et al., 1996)'
_computing_publication_material 'CRYSTALS (Betteridge et al., 2003)'
_computing_structure_refinement 'CRYSTALS (Betteridge et al., 2003)'
_computing_structure_solution 'USER DEFINED STRUCTURE SOLUTION'
_diffrn_ambient_temperature 293
_diffrn_measured_fraction_theta_full 1.000
_diffrn_measured_fraction_theta_max 1.000
_diffrn_measurement_device_type 'Enraf-Nonius Mach3'
_diffrn_measurement_method \w/2\q
_diffrn_radiation_monochromator graphite
_diffrn_radiation_type 'Cu K\a'
_diffrn_radiation_wavelength 1.54180
_diffrn_reflns_av_R_equivalents 0.043
_diffrn_reflns_limit_h_max 11
_diffrn_reflns_limit_h_min -11
_diffrn_reflns_limit_k_max 23
_diffrn_reflns_limit_k_min -23
_diffrn_reflns_limit_l_max 23
_diffrn_reflns_limit_l_min -23
_diffrn_reflns_number 13784
_diffrn_reflns_theta_full 59.937
_diffrn_reflns_theta_max 59.937
_diffrn_reflns_theta_min 3.037
_diffrn_standards_decay_% 1.48
_diffrn_standards_number 2
_exptl_absorpt_coefficient_mu 2.352
_exptl_absorpt_correction_T_max 0.79
_exptl_absorpt_correction_T_min 0.79
_exptl_absorpt_correction_type psi-scan
_exptl_absorpt_process_details
; 
 Azimutal absorption correction (North et al., 1968) 
;
_exptl_crystal_colour colourless
_exptl_crystal_density_diffrn 1.175
_exptl_crystal_description block
_exptl_crystal_F_000 1600
_exptl_crystal_size_max 0.20
_exptl_crystal_size_mid 0.10
_exptl_crystal_size_min 0.10
_refine_diff_density_max 0.48
_refine_diff_density_min -0.42
_refine_ls_extinction_method None
_refine_ls_goodness_of_fit_ref 1.2258
_refine_ls_hydrogen_treatment mixed
_refine_ls_matrix_type full
_refine_ls_number_parameters 457
_refine_ls_number_reflns 2794
_refine_ls_number_restraints 2
_refine_ls_R_factor_all 0.1603
_refine_ls_R_factor_gt 0.0715
_refine_ls_shift/su_max 0.003279
_refine_ls_structure_factor_coef F
_refine_ls_weighting_details
;
 Method, part 1, Chebychev polynomial, (Watkin, 1994, Prince, 1982) 
 [weight] = 1.0/[A~0~*T~0~(x)+A~1~*T~1~(x) ... +A~n-1~]*T~n-1~(x)] 
 where A~i~ are the Chebychev coefficients listed below and x= Fcalc/Fmax 
 Method = Robust Weighting (Prince, 1982) 
 W = [weight] * [1-(deltaF/6*sigmaF)^2^]^2^ 
 A~i~ are: 
 1.64 -0.175 1.22 
;
_refine_ls_weighting_scheme calc
_refine_ls_wR_factor_all 0.0901
_refine_ls_wR_factor_gt 0.0594
_refine_ls_wR_factor_ref 0.0594
_reflns_limit_h_max 11
_reflns_limit_h_min -11
_reflns_limit_k_max 23
_reflns_limit_k_min 0
_reflns_limit_l_max 23
_reflns_limit_l_min 0
_reflns_number_gt 2794
_reflns_number_total 6274
_reflns_threshold_expression I>1.96u(I)
_oxford_diffrn_Wilson_B_factor 0.00
_oxford_diffrn_Wilson_scale 0.00
_oxford_refine_ls_scale 0.2768(7)
_oxford_structure_analysis_title 'DIMETHOXY TERCBUTIL 30/05/00'
_cod_data_source_file jo070927i-File007.cif
_cod_data_source_block CRYSTALS_cif
_cod_depositor_comments
;
The following automatic conversions were performed:
'_symmetry_cell_setting' value 'Monoclinic' changed to 'monoclinic'
according to '/home/saulius/struct/CIF-dictionaries/cif_core.dic'
dictionary named 'cif_core.dic' version 2.4.1 from 2010-06-29.

Automatic conversion script
Id: cif_fix_enum 1527 2010-12-29 10:47:43Z saulius 
;
_cod_original_sg_symbol_H-M 'P 21/c'
_cod_database_code 4024162

loop_
_symmetry_equiv_pos_as_xyz
x,y,z
-x,-y,-z
-x,y+1/2,-z+1/2
x,-y+1/2,z+1/2

loop_
_atom_site_label
_atom_site_type_symbol
_atom_site_fract_x
_atom_site_fract_y
_atom_site_fract_z
_atom_site_U_iso_or_equiv
_atom_site_occupancy
_atom_site_adp_type
_atom_site_refinement_flags_posn
_atom_site_refinement_flags_adp
_atom_site_refinement_flags_occupancy
_atom_site_disorder_assembly
_atom_site_disorder_group
_atom_site_attached_hydrogens
S2 S 0.1146(2) 0.21495(9) 0.66337(9) 0.0499 1.0000 Uani . . . . . .
S8 S -0.1092(2) 0.41000(9) 0.49896(9) 0.0450 1.0000 Uani . . . . . .
S14 S -0.1471(2) 0.24271(8) 0.29178(9) 0.0419 1.0000 Uani . . . . . .
S20 S 0.0946(2) 0.05054(9) 0.45437(9) 0.0492 1.0000 Uani . . . . . .
O29 O -0.0073(5) 0.1484(3) 0.5371(2) 0.0551 1.0000 Uani D . . . . .
O30 O -0.0981(5) 0.2801(2) 0.5638(2) 0.0421 1.0000 Uani . . . . . .
O31 O -0.1731(6) 0.2838(2) 0.4240(2) 0.0532 1.0000 Uani D . . . . .
O32 O -0.1273(5) 0.1118(2) 0.3556(2) 0.0512 1.0000 Uani . . . . . .
C1 C 0.1933(8) 0.1572(3) 0.6183(3) 0.0405 1.0000 Uani . . . . . .
C3 C 0.1331(8) 0.2887(3) 0.6203(3) 0.0388 1.0000 Uani . . . . . .
C4 C 0.2534(9) 0.3215(4) 0.6294(3) 0.0491 1.0000 Uani . . . . . .
C5 C 0.2724(8) 0.3799(4) 0.5989(4) 0.0499 1.0000 Uani . . . . . .
C6 C 0.1608(8) 0.4044(3) 0.5574(3) 0.0415 1.0000 Uani . . . . . .
C7 C 0.0345(8) 0.3722(3) 0.5464(3) 0.0392 1.0000 Uani . . . . . .
C9 C -0.0874(7) 0.3928(3) 0.4181(3) 0.0349 1.0000 Uani . . . . . .
C10 C -0.0376(7) 0.4406(3) 0.3815(3) 0.0414 1.0000 Uani . . . . . .
C11 C -0.0287(7) 0.4315(3) 0.3154(3) 0.0389 1.0000 Uani . . . . . .
C12 C -0.0673(7) 0.3700(3) 0.2892(3) 0.0389 1.0000 Uani . . . . . .
C13 C -0.1147(7) 0.3222(3) 0.3252(3) 0.0344 1.0000 Uani . . . . . .
C15 C 0.0012(7) 0.2053(3) 0.3362(3) 0.0362 1.0000 Uani . . . . . .
C16 C 0.1246(8) 0.2362(4) 0.3403(3) 0.0460 1.0000 Uani . . . . . .
C17 C 0.2403(8) 0.2110(4) 0.3787(3) 0.0438 1.0000 Uani . . . . . .
C18 C 0.2283(8) 0.1534(4) 0.4112(3) 0.0477 1.0000 Uani . . . . . .
C19 C 0.1048(8) 0.1213(3) 0.4062(3) 0.0382 1.0000 Uani . . . . . .
C21 C 0.1817(8) 0.0820(3) 0.5294(3) 0.0424 1.0000 Uani . . . . . .
C22 C 0.3116(8) 0.0631(3) 0.5549(4) 0.0483 1.0000 Uani . . . . . .
C23 C 0.3856(7) 0.0892(4) 0.6104(4) 0.0461 1.0000 Uani . . . . . .
C24 C 0.3243(7) 0.1368(3) 0.6417(3) 0.0416 1.0000 Uani . . . . . .
C25 C 0.1201(7) 0.1299(4) 0.5624(4) 0.0414 1.0000 Uani . . . . . .
C26 C 0.0243(8) 0.3132(3) 0.5778(3) 0.0375 1.0000 Uani . . . . . .
C27 C -0.1273(7) 0.3335(3) 0.3900(3) 0.0374 1.0000 Uani . . . . . .
C28 C -0.0100(7) 0.1457(3) 0.3672(3) 0.0348 1.0000 Uani . . . . . .
C33 C -0.1920(9) 0.2921(4) 0.6079(4) 0.0747 1.0000 Uani . . . . . .
C34 C -0.2189(8) 0.1210(4) 0.4012(4) 0.0625 1.0000 Uani . . . . . .
C35 C 0.5337(9) 0.0695(4) 0.6344(5) 0.0715 1.0000 Uani . . . . . .
C36 C 0.5537(11) -0.0031(5) 0.6311(6) 0.1280 1.0000 Uani . . . . . .
C37 C 0.5894(13) 0.0913(7) 0.6997(6) 0.1731 1.0000 Uani . . . . . .
C38 C 0.6217(12) 0.0948(8) 0.5869(8) 0.1846 1.0000 Uani . . . . . .
C39 C 0.4085(9) 0.4154(4) 0.6096(4) 0.0653 1.0000 Uani . . . . . .
C40 C 0.5091(12) 0.3873(8) 0.6638(9) 0.2235 1.0000 Uani . . . . . .
C41 C 0.3894(13) 0.4833(6) 0.6215(11) 0.2588 1.0000 Uani . . . . . .
C42 C 0.4726(16) 0.4117(10) 0.5507(8) 0.2184 1.0000 Uani . . . . . .
C43 C 0.0293(9) 0.4841(4) 0.2759(4) 0.0517 1.0000 Uani . . . . . .
C44 C 0.1619(15) 0.5013(10) 0.3056(8) 0.2549 1.0000 Uani . . . . . .
C45 C -0.0549(17) 0.5450(5) 0.2761(6) 0.1659 1.0000 Uani . . . . . .
C46 C 0.0219(13) 0.4688(5) 0.2064(4) 0.1159 1.0000 Uani . . . . . .
C47 C 0.3776(9) 0.2464(5) 0.3824(4) 0.0651 1.0000 Uani . . . . . .
C48 C 0.4746(10) 0.2302(6) 0.4448(5) 0.1164 1.0000 Uani . . . . . .
C49 C 0.3575(11) 0.3182(6) 0.3780(8) 0.1714 1.0000 Uani . . . . . .
C50 C 0.4431(11) 0.2244(7) 0.3252(6) 0.1282 1.0000 Uani . . . . . .
H41 H 0.3324 0.3026 0.6593 0.0608 1.0000 Uiso R . . . . .
H61 H 0.1702 0.4464 0.5345 0.0498 1.0000 Uiso R . . . . .
H101 H -0.0066 0.4827 0.4027 0.0503 1.0000 Uiso R . . . . .
H121 H -0.0605 0.3610 0.2426 0.0431 1.0000 Uiso R . . . . .
H161 H 0.1309 0.2774 0.3158 0.0595 1.0000 Uiso R . . . . .
H181 H 0.3099 0.1345 0.4392 0.0606 1.0000 Uiso R . . . . .
H221 H 0.3550 0.0288 0.5312 0.0601 1.0000 Uiso R . . . . .
H241 H 0.3744 0.1567 0.6825 0.0498 1.0000 Uiso R . . . . .
H331 H -0.2761 0.2660 0.5939 0.0933 1.0000 Uiso R . . . . .
H332 H -0.1506 0.2796 0.6532 0.0933 1.0000 Uiso R . . . . .
H333 H -0.2154 0.3392 0.6066 0.0933 1.0000 Uiso R . . . . .
H341 H -0.3020 0.0940 0.3882 0.0755 1.0000 Uiso R . . . . .
H342 H -0.1729 0.1077 0.4457 0.0755 1.0000 Uiso R . . . . .
H343 H -0.2451 0.1678 0.4018 0.0755 1.0000 Uiso R . . . . .
H361 H 0.6509 -0.0143 0.6465 0.1406 1.0000 Uiso R . . . . .
H362 H 0.4960 -0.0246 0.6597 0.1406 1.0000 Uiso R . . . . .
H363 H 0.5260 -0.0183 0.5852 0.1406 1.0000 Uiso R . . . . .
H371 H 0.6855 0.0765 0.7116 0.1839 1.0000 Uiso R . . . . .
H372 H 0.5344 0.0729 0.7313 0.1839 1.0000 Uiso R . . . . .
H373 H 0.5859 0.1397 0.7011 0.1839 1.0000 Uiso R . . . . .
H381 H 0.7179 0.0816 0.6022 0.1998 1.0000 Uiso R . . . . .
H382 H 0.6158 0.1432 0.5843 0.1998 1.0000 Uiso R . . . . .
H383 H 0.5892 0.0758 0.5429 0.1998 1.0000 Uiso R . . . . .
H401 H 0.5950 0.4129 0.6684 0.2198 1.0000 Uiso R . . . . .
H402 H 0.4725 0.3889 0.7057 0.2198 1.0000 Uiso R . . . . .
H403 H 0.5277 0.3413 0.6531 0.2198 1.0000 Uiso R . . . . .
H411 H 0.4794 0.5055 0.6286 0.2571 1.0000 Uiso R . . . . .
H412 H 0.3449 0.4894 0.6606 0.2571 1.0000 Uiso R . . . . .
H413 H 0.3307 0.5022 0.5824 0.2571 1.0000 Uiso R . . . . .
H421 H 0.5612 0.4353 0.5588 0.2597 1.0000 Uiso R . . . . .
H422 H 0.4121 0.4319 0.5129 0.2597 1.0000 Uiso R . . . . .
H423 H 0.4886 0.3652 0.5408 0.2597 1.0000 Uiso R . . . . .
H441 H 0.1990 0.5358 0.2798 0.2700 1.0000 Uiso R . . . . .
H442 H 0.1575 0.5179 0.3503 0.2700 1.0000 Uiso R . . . . .
H443 H 0.2222 0.4623 0.3087 0.2700 1.0000 Uiso R . . . . .
H451 H -0.0185 0.5803 0.2510 0.1989 1.0000 Uiso R . . . . .
H452 H -0.0573 0.5603 0.3215 0.1989 1.0000 Uiso R . . . . .
H453 H -0.1487 0.5334 0.2545 0.1989 1.0000 Uiso R . . . . .
H461 H 0.0615 0.5050 0.1836 0.1353 1.0000 Uiso R . . . . .
H462 H -0.0752 0.4624 0.1863 0.1353 1.0000 Uiso R . . . . .
H463 H 0.0736 0.4280 0.2020 0.1353 1.0000 Uiso R . . . . .
H481 H 0.5630 0.2533 0.4464 0.1286 1.0000 Uiso R . . . . .
H482 H 0.4316 0.2438 0.4827 0.1286 1.0000 Uiso R . . . . .
H483 H 0.4905 0.1823 0.4466 0.1286 1.0000 Uiso R . . . . .
H491 H 0.4477 0.3398 0.3802 0.1879 1.0000 Uiso R . . . . .
H492 H 0.3136 0.3335 0.4151 0.1879 1.0000 Uiso R . . . . .
H493 H 0.2986 0.3294 0.3358 0.1879 1.0000 Uiso R . . . . .
H501 H 0.5322 0.2466 0.3262 0.1488 1.0000 Uiso R . . . . .
H502 H 0.4576 0.1765 0.3290 0.1488 1.0000 Uiso R . . . . .
H503 H 0.3823 0.2345 0.2832 0.1488 1.0000 Uiso R . . . . .
H311 H -0.165(7) 0.296(3) 0.468(2) 0.0500 1.0000 Uiso D . . . . .
H291 H -0.036(7) 0.175(3) 0.570(3) 0.0500 1.0000 Uiso D . . . . .

loop_
_atom_site_aniso_label
_atom_site_aniso_U_11
_atom_site_aniso_U_22
_atom_site_aniso_U_33
_atom_site_aniso_U_23
_atom_site_aniso_U_13
_atom_site_aniso_U_12
S2 0.0692(15) 0.0443(12) 0.0388(11) 0.0074(9) 0.0167(10) 0.0117(11)
S8 0.0623(14) 0.0386(11) 0.0348(10) 0.0030(9) 0.0102(9) 0.0144(10)
S14 0.0498(12) 0.0341(10) 0.0380(10) -0.0053(8) -0.0039(9) -0.0022(9)
S20 0.0645(15) 0.0290(10) 0.0502(12) -0.0012(9) -0.0022(10) 0.0024(10)
O29 0.047(4) 0.058(4) 0.057(3) -0.012(3) -0.002(3) 0.018(3)
O30 0.053(4) 0.036(3) 0.040(3) 0.000(2) 0.014(3) 0.001(3)
O31 0.081(4) 0.040(3) 0.041(3) 0.004(3) 0.018(3) -0.019(3)
O32 0.053(4) 0.046(3) 0.053(3) -0.011(3) 0.002(3) -0.015(3)
C1 0.044(5) 0.035(4) 0.043(4) 0.013(4) 0.009(4) 0.002(4)
C3 0.048(5) 0.038(4) 0.030(4) 0.007(3) 0.006(4) 0.010(4)
C4 0.054(6) 0.046(5) 0.044(5) 0.001(4) -0.002(4) 0.011(4)
C5 0.047(5) 0.053(5) 0.049(5) -0.009(4) 0.009(4) 0.001(4)
C6 0.067(6) 0.023(4) 0.039(4) -0.006(3) 0.022(4) -0.009(4)
C7 0.062(6) 0.030(4) 0.027(4) -0.006(3) 0.011(4) 0.005(4)
C9 0.041(5) 0.038(4) 0.028(4) -0.003(3) 0.010(3) 0.000(4)
C10 0.054(5) 0.026(4) 0.044(4) -0.008(3) 0.006(4) 0.006(4)
C11 0.042(5) 0.032(4) 0.043(4) 0.000(3) 0.009(4) 0.000(3)
C12 0.052(5) 0.036(4) 0.026(4) 0.006(3) -0.001(3) 0.012(4)
C13 0.047(5) 0.025(4) 0.027(4) 0.003(3) -0.005(3) -0.001(3)
C15 0.037(5) 0.041(4) 0.030(4) -0.008(3) 0.005(3) 0.000(4)
C16 0.047(5) 0.047(5) 0.047(5) 0.011(4) 0.017(4) 0.006(4)
C17 0.045(5) 0.051(5) 0.037(4) -0.007(4) 0.012(4) -0.004(4)
C18 0.056(6) 0.047(5) 0.041(5) 0.009(4) 0.010(4) 0.017(4)
C19 0.043(5) 0.036(4) 0.038(4) -0.003(3) 0.011(4) 0.005(4)
C21 0.053(5) 0.037(4) 0.035(4) 0.010(3) -0.002(4) 0.008(4)
C22 0.056(6) 0.037(4) 0.052(5) 0.004(4) 0.007(4) 0.018(4)
C23 0.038(5) 0.050(5) 0.050(5) 0.004(4) 0.006(4) 0.002(4)
C24 0.045(5) 0.039(4) 0.039(4) 0.004(3) 0.001(4) 0.002(4)
C25 0.032(5) 0.043(5) 0.050(5) 0.014(4) 0.009(4) 0.005(4)
C26 0.053(6) 0.038(4) 0.025(4) -0.011(3) 0.015(4) -0.003(4)
C27 0.044(5) 0.037(4) 0.030(4) 0.003(3) -0.001(3) -0.002(4)
C28 0.046(5) 0.018(4) 0.040(4) -0.007(3) 0.006(4) 0.005(4)
C33 0.075(7) 0.082(7) 0.078(6) 0.013(5) 0.046(6) -0.007(6)
C34 0.039(5) 0.056(6) 0.090(7) 0.007(5) 0.004(5) -0.020(4)
C35 0.056(6) 0.056(6) 0.094(7) 0.001(5) -0.010(5) 0.018(5)
C36 0.093(9) 0.077(8) 0.191(13) -0.007(8) -0.044(8) 0.043(7)
C37 0.130(12) 0.231(17) 0.126(11) -0.082(11) -0.074(9) 0.106(12)
C38 0.061(9) 0.224(18) 0.263(19) 0.124(16) 0.012(10) 0.034(10)
C39 0.059(6) 0.056(6) 0.079(6) -0.007(5) 0.008(5) -0.017(5)
C40 0.082(10) 0.223(18) 0.33(2) 0.178(18) -0.076(12) -0.075(11)
C41 0.065(9) 0.120(12) 0.57(4) -0.159(18) -0.008(15) -0.048(9)
C42 0.167(15) 0.32(3) 0.195(17) -0.064(16) 0.108(14) -0.144(16)
C43 0.068(6) 0.036(4) 0.054(5) 0.003(4) 0.020(4) -0.012(4)
C44 0.160(15) 0.34(2) 0.228(18) 0.198(18) -0.067(13) -0.186(17)
C45 0.33(2) 0.050(7) 0.169(13) 0.047(7) 0.179(15) 0.029(10)
C46 0.217(14) 0.081(8) 0.064(6) -0.010(6) 0.064(8) -0.072(8)
C47 0.049(6) 0.072(6) 0.073(6) 0.015(5) 0.005(5) -0.008(5)
C48 0.078(8) 0.156(12) 0.104(8) 0.022(8) -0.016(7) -0.058(8)
C49 0.053(8) 0.092(10) 0.35(2) 0.044(11) -0.018(10) -0.040(7)
C50 0.084(9) 0.204(15) 0.103(9) 0.005(9) 0.032(7) -0.034(9)

loop_
_atom_type_symbol
_atom_type_scat_dispersion_real
_atom_type_scat_dispersion_imag
_atom_type_scat_Cromer_Mann_a1
_atom_type_scat_Cromer_Mann_b1
_atom_type_scat_Cromer_Mann_a2
_atom_type_scat_Cromer_Mann_b2
_atom_type_scat_Cromer_Mann_a3
_atom_type_scat_Cromer_Mann_b3
_atom_type_scat_Cromer_Mann_a4
_atom_type_scat_Cromer_Mann_b4
_atom_type_scat_Cromer_Mann_c
_atom_type_scat_source
C 0.0181 0.0091 2.3100 20.8439 1.0200 10.2075 1.5886 0.5687 0.8650 51.6512 0.2156 'International Tables Vol C 4.2.6.8 and 6.1.1.4'
H 0.0000 0.0000 0.4930 10.5109 0.3229 26.1257 0.1402 3.1424 0.0408 57.7997 0.0030 'International Tables Vol C 4.2.6.8 and 6.1.1.4'
O 0.0492 0.0322 3.0485 13.2771 2.2868 5.7011 1.5463 0.3239 0.8670 32.9089 0.2508 'International Tables Vol C 4.2.6.8 and 6.1.1.4'
S 0.3331 0.5567 6.9053 1.4679 5.2034 22.2151 1.4379 0.2536 1.5863 56.1720 0.8669 'International Tables Vol C 4.2.6.8 and 6.1.1.4'

loop_
_geom_angle_atom_site_label_1
_geom_angle_site_symmetry_1
_geom_angle_atom_site_label_2
_geom_angle_site_symmetry_2
_geom_angle_atom_site_label_3
_geom_angle_site_symmetry_3
_geom_angle
_geom_angle_publ_flag
C1 . S2 . C3 . 102.3(3) yes
C7 . S8 . C9 . 102.9(3) yes
C13 . S14 . C15 . 96.5(3) yes
C19 . S20 . C21 . 97.5(3) yes
C25 . O29 . H291 . 105(4) no
C26 . O30 . C33 . 115.4(6) yes
C27 . O31 . H311 . 108(4) no
C28 . O32 . C34 . 116.3(5) yes
S2 . C1 . C24 . 119.6(6) yes
S2 . C1 . C25 . 119.7(6) yes
C24 . C1 . C25 . 120.5(7) yes
S2 . C3 . C4 . 120.9(6) yes
S2 . C3 . C26 . 119.8(6) yes
C4 . C3 . C26 . 119.4(7) yes
C3 . C4 . C5 . 123.4(7) yes
C3 . C4 . H41 . 118.7 no
C5 . C4 . H41 . 118.0 no
C4 . C5 . C6 . 116.3(7) yes
C4 . C5 . C39 . 122.3(8) yes
C6 . C5 . C39 . 121.4(7) yes
C5 . C6 . C7 . 122.4(7) yes
C5 . C6 . H61 . 118.8 no
C7 . C6 . H61 . 118.8 no
S8 . C7 . C6 . 120.2(6) yes
S8 . C7 . C26 . 121.7(6) yes
C6 . C7 . C26 . 117.9(7) yes
S8 . C9 . C10 . 119.4(5) yes
S8 . C9 . C27 . 120.4(5) yes
C10 . C9 . C27 . 120.0(6) yes
C9 . C10 . C11 . 121.9(6) yes
C9 . C10 . H101 . 119.2 no
C11 . C10 . H101 . 118.9 no
C10 . C11 . C12 . 116.2(6) yes
C10 . C11 . C43 . 121.4(6) yes
C12 . C11 . C43 . 122.3(6) yes
C11 . C12 . C13 . 122.3(6) yes
C11 . C12 . H121 . 118.9 no
C13 . C12 . H121 . 118.9 no
S14 . C13 . C12 . 120.2(5) yes
S14 . C13 . C27 . 119.4(5) yes
C12 . C13 . C27 . 120.2(6) yes
S14 . C15 . C16 . 119.3(6) yes
S14 . C15 . C28 . 119.6(5) yes
C16 . C15 . C28 . 121.0(7) yes
C15 . C16 . C17 . 120.9(7) yes
C15 . C16 . H161 . 119.6 no
C17 . C16 . H161 . 119.5 no
C16 . C17 . C18 . 118.0(7) yes
C16 . C17 . C47 . 119.9(7) yes
C18 . C17 . C47 . 122.1(7) yes
C17 . C18 . C19 . 121.4(7) yes
C17 . C18 . H181 . 119.4 no
C19 . C18 . H181 . 119.2 no
S20 . C19 . C18 . 118.8(6) yes
S20 . C19 . C28 . 120.5(6) yes
C18 . C19 . C28 . 120.7(6) yes
S20 . C21 . C22 . 121.9(6) yes
S20 . C21 . C25 . 119.7(6) yes
C22 . C21 . C25 . 118.4(7) yes
C21 . C22 . C23 . 123.7(7) yes
C21 . C22 . H221 . 118.1 no
C23 . C22 . H221 . 118.2 no
C22 . C23 . C24 . 117.2(7) yes
C22 . C23 . C35 . 121.6(7) yes
C24 . C23 . C35 . 121.0(7) yes
C1 . C24 . C23 . 121.3(7) yes
C1 . C24 . H241 . 119.0 no
C23 . C24 . H241 . 119.7 no
C21 . C25 . C1 . 118.9(7) yes
C21 . C25 . O29 . 118.1(7) yes
C1 . C25 . O29 . 123.0(7) yes
C7 . C26 . O30 . 117.5(6) yes
C7 . C26 . C3 . 120.6(7) yes
O30 . C26 . C3 . 121.9(7) yes
C13 . C27 . C9 . 119.4(6) yes
C13 . C27 . O31 . 117.8(6) yes
C9 . C27 . O31 . 122.8(6) yes
C15 . C28 . C19 . 117.8(7) yes
C15 . C28 . O32 . 120.2(6) yes
C19 . C28 . O32 . 121.8(6) yes
O30 . C33 . H331 . 109.2 no
O30 . C33 . H332 . 110.2 no
H331 . C33 . H332 . 109.5 no
O30 . C33 . H333 . 109.0 no
H331 . C33 . H333 . 109.5 no
H332 . C33 . H333 . 109.5 no
O32 . C34 . H341 . 109.8 no
O32 . C34 . H342 . 109.2 no
H341 . C34 . H342 . 109.5 no
O32 . C34 . H343 . 109.4 no
H341 . C34 . H343 . 109.5 no
H342 . C34 . H343 . 109.5 no
C23 . C35 . C36 . 112.0(8) yes
C23 . C35 . C37 . 114.9(8) yes
C36 . C35 . C37 . 108.4(9) yes
C23 . C35 . C38 . 109.2(8) yes
C36 . C35 . C38 . 102.4(10) yes
C37 . C35 . C38 . 109.1(11) yes
C35 . C36 . H361 . 110.1 no
C35 . C36 . H362 . 108.6 no
H361 . C36 . H362 . 109.5 no
C35 . C36 . H363 . 109.7 no
H361 . C36 . H363 . 109.5 no
H362 . C36 . H363 . 109.5 no
C35 . C37 . H371 . 110.0 no
C35 . C37 . H372 . 109.4 no
H371 . C37 . H372 . 109.5 no
C35 . C37 . H373 . 109.1 no
H371 . C37 . H373 . 109.5 no
H372 . C37 . H373 . 109.5 no
C35 . C38 . H381 . 109.3 no
C35 . C38 . H382 . 110.1 no
H381 . C38 . H382 . 109.5 no
C35 . C38 . H383 . 109.0 no
H381 . C38 . H383 . 109.5 no
H382 . C38 . H383 . 109.5 no
C5 . C39 . C40 . 113.3(8) yes
C5 . C39 . C41 . 110.5(8) yes
C40 . C39 . C41 . 109.8(12) yes
C5 . C39 . C42 . 110.7(8) yes
C40 . C39 . C42 . 106.0(12) yes
C41 . C39 . C42 . 106.3(13) yes
C39 . C40 . H401 . 109.1 no
C39 . C40 . H402 . 110.3 no
H401 . C40 . H402 . 109.5 no
C39 . C40 . H403 . 109.0 no
H401 . C40 . H403 . 109.5 no
H402 . C40 . H403 . 109.5 no
C39 . C41 . H411 . 109.2 no
C39 . C41 . H412 . 110.7 no
H411 . C41 . H412 . 109.5 no
C39 . C41 . H413 . 108.5 no
H411 . C41 . H413 . 109.5 no
H412 . C41 . H413 . 109.5 no
C39 . C42 . H421 . 109.3 no
C39 . C42 . H422 . 110.0 no
H421 . C42 . H422 . 109.5 no
C39 . C42 . H423 . 109.1 no
H421 . C42 . H423 . 109.5 no
H422 . C42 . H423 . 109.5 no
C11 . C43 . C44 . 110.8(8) yes
C11 . C43 . C45 . 109.0(7) yes
C44 . C43 . C45 . 105.9(12) yes
C11 . C43 . C46 . 114.5(7) yes
C44 . C43 . C46 . 112.0(11) yes
C45 . C43 . C46 . 104.1(9) yes
C43 . C44 . H441 . 110.5 no
C43 . C44 . H442 . 108.0 no
H441 . C44 . H442 . 109.5 no
C43 . C44 . H443 . 109.9 no
H441 . C44 . H443 . 109.5 no
H442 . C44 . H443 . 109.5 no
C43 . C45 . H451 . 110.6 no
C43 . C45 . H452 . 111.5 no
H451 . C45 . H452 . 109.5 no
C43 . C45 . H453 . 106.3 no
H451 . C45 . H453 . 109.5 no
H452 . C45 . H453 . 109.5 no
C43 . C46 . H461 . 110.3 no
C43 . C46 . H462 . 109.0 no
H461 . C46 . H462 . 109.5 no
C43 . C46 . H463 . 109.1 no
H461 . C46 . H463 . 109.5 no
H462 . C46 . H463 . 109.5 no
C17 . C47 . C48 . 111.9(7) yes
C17 . C47 . C49 . 110.9(8) yes
C48 . C47 . C49 . 109.2(10) yes
C17 . C47 . C50 . 108.3(8) yes
C48 . C47 . C50 . 107.8(9) yes
C49 . C47 . C50 . 108.6(10) yes
C47 . C48 . H481 . 111.1 no
C47 . C48 . H482 . 108.4 no
H481 . C48 . H482 . 109.5 no
C47 . C48 . H483 . 108.9 no
H481 . C48 . H483 . 109.5 no
H482 . C48 . H483 . 109.5 no
C47 . C49 . H491 . 109.1 no
C47 . C49 . H492 . 109.7 no
H491 . C49 . H492 . 109.5 no
C47 . C49 . H493 . 109.6 no
H491 . C49 . H493 . 109.5 no
H492 . C49 . H493 . 109.5 no
C47 . C50 . H501 . 110.3 no
C47 . C50 . H502 . 108.1 no
H501 . C50 . H502 . 109.5 no
C47 . C50 . H503 . 110.1 no
H501 . C50 . H503 . 109.5 no
H502 . C50 . H503 . 109.5 no

loop_
_geom_bond_atom_site_label_1
_geom_bond_site_symmetry_1
_geom_bond_atom_site_label_2
_geom_bond_site_symmetry_2
_geom_bond_distance
_geom_bond_publ_flag
S2 . C1 . 1.777(7) yes
S2 . C3 . 1.790(7) yes
S8 . C7 . 1.783(7) yes
S8 . C9 . 1.769(6) yes
S14 . C13 . 1.789(6) yes
S14 . C15 . 1.788(7) yes
S20 . C19 . 1.783(7) yes
S20 . C21 . 1.780(7) yes
O29 . C25 . 1.351(8) yes
O29 . H291 . 0.96(4) no
O30 . C26 . 1.390(8) yes
O30 . C33 . 1.439(8) yes
O31 . C27 . 1.367(8) yes
O31 . H311 . 0.94(4) no
O32 . C28 . 1.354(8) yes
O32 . C34 . 1.439(9) yes
C1 . C24 . 1.387(10) yes
C1 . C25 . 1.389(10) yes
C3 . C4 . 1.367(10) yes
C3 . C26 . 1.381(9) yes
C4 . C5 . 1.391(10) yes
C4 . H41 . 1.000 no
C5 . C6 . 1.388(10) yes
C5 . C39 . 1.529(11) yes
C6 . C7 . 1.412(10) yes
C6 . H61 . 1.000 no
C7 . C26 . 1.394(9) yes
C9 . C10 . 1.389(9) yes
C9 . C27 . 1.385(9) yes
C10 . C11 . 1.406(9) yes
C10 . H101 . 1.000 no
C11 . C12 . 1.409(9) yes
C11 . C43 . 1.532(9) yes
C12 . C13 . 1.370(9) yes
C12 . H121 . 1.000 no
C13 . C27 . 1.396(9) yes
C15 . C16 . 1.379(9) yes
C15 . C28 . 1.401(9) yes
C16 . C17 . 1.394(10) yes
C16 . H161 . 1.000 no
C17 . C18 . 1.382(10) yes
C17 . C47 . 1.547(11) yes
C18 . C19 . 1.390(10) yes
C18 . H181 . 1.000 no
C19 . C28 . 1.387(9) yes
C21 . C22 . 1.376(10) yes
C21 . C25 . 1.403(10) yes
C22 . C23 . 1.375(10) yes
C22 . H221 . 1.000 no
C23 . C24 . 1.377(9) yes
C23 . C35 . 1.538(11) yes
C24 . H241 . 1.000 no
C33 . H331 . 1.000 no
C33 . H332 . 1.000 no
C33 . H333 . 1.000 no
C34 . H341 . 1.000 no
C34 . H342 . 1.000 no
C34 . H343 . 1.000 no
C35 . C36 . 1.512(12) yes
C35 . C37 . 1.452(12) yes
C35 . C38 . 1.521(15) yes
C36 . H361 . 1.000 no
C36 . H362 . 1.000 no
C36 . H363 . 1.000 no
C37 . H371 . 1.000 no
C37 . H372 . 1.000 no
C37 . H373 . 1.000 no
C38 . H381 . 1.000 no
C38 . H382 . 1.000 no
C38 . H383 . 1.000 no
C39 . C40 . 1.499(14) yes
C39 . C41 . 1.439(14) yes
C39 . C42 . 1.476(14) yes
C40 . H401 . 1.000 no
C40 . H402 . 1.000 no
C40 . H403 . 1.000 no
C41 . H411 . 1.000 no
C41 . H412 . 1.000 no
C41 . H413 . 1.000 no
C42 . H421 . 1.000 no
C42 . H422 . 1.000 no
C42 . H423 . 1.000 no
C43 . C44 . 1.413(13) yes
C43 . C45 . 1.513(13) yes
C43 . C46 . 1.472(11) yes
C44 . H441 . 1.000 no
C44 . H442 . 1.000 no
C44 . H443 . 1.000 no
C45 . H451 . 1.000 no
C45 . H452 . 1.000 no
C45 . H453 . 1.000 no
C46 . H461 . 1.000 no
C46 . H462 . 1.000 no
C46 . H463 . 1.000 no
C47 . C48 . 1.524(12) yes
C47 . C49 . 1.494(14) yes
C47 . C50 . 1.520(13) yes
C48 . H481 . 1.000 no
C48 . H482 . 1.000 no
C48 . H483 . 1.000 no
C49 . H491 . 1.000 no
C49 . H492 . 1.000 no
C49 . H493 . 1.000 no
C50 . H501 . 1.000 no
C50 . H502 . 1.000 no
C50 . H503 . 1.000 no

loop_
_cod_related_entry_id
_cod_related_entry_database
_cod_related_entry_code
1 ChemSpider 9552585
